data_7006414
loop_
_publ_author_name
'Elha\"ik, J\'er\^ome'
'Kilner, Colin A.'
'Halcrow, Malcolm A.'

_publ_section_title
;
 Structural diversity in iron(II) complexes of
 2,6-di(pyrazol-1-yl)pyridine and 2,6-di(3-methylpyrazol-1-yl)pyridine.
;
_journal_issue 6
_journal_name_full 'Dalton transactions (Cambridge, England : 2003)'
_journal_page_first 823
_journal_page_last 830
_journal_paper_doi 10.1039/b510370c
_journal_year 2006
_chemical_formula_moiety 'C26 H26 Fe N10, 2[B F4], 4[C2 H3 N]'
_chemical_formula_sum 'C34 H38 B2 F8 Fe N14'
_chemical_formula_weight 872.25
_chemical_name_systematic
;
Bis[2,6-bis(3-methylpyrazol-1-yl)pyridine] ditetrafluoroborate
tetrakis-acetonitrile solvate
;
_space_group_IT_number 19
_symmetry_cell_setting orthorhombic
_symmetry_space_group_name_Hall 'P 2ac 2ab'
_symmetry_space_group_name_H-M 'P 21 21 21'
_atom_sites_solution_hydrogens geom
_atom_sites_solution_primary direct
_atom_sites_solution_secondary difmap
_audit_creation_method SHELXL-97
_cell_angle_alpha 90.00
_cell_angle_beta 90.00
_cell_angle_gamma 90.00
_cell_formula_units_Z 4
_cell_length_a 11.6508(1)
_cell_length_b 13.7476(1)
_cell_length_c 26.4113(3)
_cell_measurement_reflns_used 70076
_cell_measurement_temperature 250(2)
_cell_measurement_theta_max 27.48
_cell_measurement_theta_min 2.29
_cell_volume 4230.31(7)
_computing_cell_refinement 'DENZO-SMN (Otwinowski & Minor, 1997)'
_computing_data_collection 'COLLECT (Nonius, 1999)'
_computing_data_reduction 'DENZO-SMN (Otwinowski & Minor, 1997)'
_computing_molecular_graphics 'ORTEX (McArdle, 1995)'
_computing_publication_material 'local program'
_computing_structure_refinement 'SHELXL-97 (Sheldrick, 1997)'
_computing_structure_solution 'SHELXS-97 (Sheldrick, 1990)'
_diffrn_ambient_temperature 250(2)
_diffrn_detector_area_resol_mean 9.091
_diffrn_measured_fraction_theta_full 0.997
_diffrn_measured_fraction_theta_max 0.997
_diffrn_measurement_device_type 'Nonius KappaCCD diffractometer'
_diffrn_measurement_method 'Area detector scans'
_diffrn_radiation_monochromator graphite
_diffrn_radiation_source 'fine-focus sealed tube'
_diffrn_radiation_type MoK\a
_diffrn_radiation_wavelength 0.71073
_diffrn_reflns_av_R_equivalents 0.0906
_diffrn_reflns_av_sigmaI/netI 0.0431
_diffrn_reflns_limit_h_max 14
_diffrn_reflns_limit_h_min -15
_diffrn_reflns_limit_k_max 17
_diffrn_reflns_limit_k_min -17
_diffrn_reflns_limit_l_max 34
_diffrn_reflns_limit_l_min -34
_diffrn_reflns_number 70076
_diffrn_reflns_theta_full 27.48
_diffrn_reflns_theta_max 27.48
_diffrn_reflns_theta_min 2.29
_exptl_absorpt_coefficient_mu 0.435
_exptl_absorpt_correction_T_max 0.888
_exptl_absorpt_correction_T_min 0.608
_exptl_absorpt_correction_type multi-scan
_exptl_absorpt_process_details
;
Using multiple and symmetry-related data measurements via the program SORTAV
See R.H. Blessing, Acta Cryst (1995), A51, 33-38
;
_exptl_crystal_colour Yellow
_exptl_crystal_density_diffrn 1.370
_exptl_crystal_density_method 'not measured'
_exptl_crystal_description 'Square prism'
_exptl_crystal_F_000 1792
_exptl_crystal_size_max 0.36
_exptl_crystal_size_mid 0.36
_exptl_crystal_size_min 0.28
_refine_diff_density_max 0.453
_refine_diff_density_min -0.507
_refine_diff_density_rms 0.123
_refine_ls_abs_structure_details 'Flack H D (1983), Acta Cryst. A39, 876-881'
_refine_ls_abs_structure_Flack -0.014(15)
_refine_ls_extinction_method none
_refine_ls_goodness_of_fit_ref 1.047
_refine_ls_hydrogen_treatment constr
_refine_ls_matrix_type full
_refine_ls_number_parameters 556
_refine_ls_number_reflns 9695
_refine_ls_number_restraints 30
_refine_ls_restrained_S_all 1.062
_refine_ls_R_factor_all 0.0662
_refine_ls_R_factor_gt 0.0421
_refine_ls_shift/su_max 0.001
_refine_ls_shift/su_mean 0.000
_refine_ls_structure_factor_coef Fsqd
_refine_ls_weighting_details 'calc w=1/[\s^2^(Fo^2^)+(0.0689P)^2^+0.4468P] where P=(Fo^2^+2Fc^2^)/3'
_refine_ls_weighting_scheme calc
_refine_ls_wR_factor_gt 0.1101
_refine_ls_wR_factor_ref 0.1233
_reflns_number_gt 7479
_reflns_number_total 9695
_reflns_threshold_expression >2sigma(I)
_cod_data_source_file b510370c.txt
_cod_data_source_block c:\datasets\leeds\je33bv~1\je33b2~2\je33b250
_cod_depositor_comments
;
The following automatic conversions were performed:
'_symmetry_cell_setting' value 'Orthorhombic' changed to 'orthorhombic'
according to '/home/saulius/struct/CIF-dictionaries/cif_core.dic'
dictionary named 'cif_core.dic' version 2.4.1 from 2010-06-29.

Automatic conversion script
Id: cif_fix_enum 1527 2010-12-29 10:47:43Z saulius 
;
_cod_database_code 7006414

loop_
_symmetry_equiv_pos_as_xyz
'x, y, z'
'-x+1/2, -y, z+1/2'
'x+1/2, -y+1/2, -z'
'-x, y+1/2, -z+1/2'

loop_
_atom_site_label
_atom_site_type_symbol
_atom_site_fract_x
_atom_site_fract_y
_atom_site_fract_z
_atom_site_U_iso_or_equiv
_atom_site_adp_type
_atom_site_occupancy
_atom_site_symmetry_multiplicity
_atom_site_calc_flag
_atom_site_refinement_flags
_atom_site_disorder_assembly
_atom_site_disorder_group
Fe1 Fe 0.25054(3) 0.22140(2) 0.178271(11) 0.04190(10) Uani 1 1 d . . .
N2 N 0.30783(18) 0.09397(14) 0.21431(8) 0.0424(4) Uani 1 1 d . . .
C3 C 0.3496(2) 0.09770(18) 0.26160(9) 0.0443(5) Uani 1 1 d . . .
C4 C 0.3919(3) 0.0173(2) 0.28616(11) 0.0574(7) Uani 1 1 d . . .
H4 H 0.4204 0.0213 0.3198 0.069 Uiso 1 1 calc R . .
C5 C 0.3913(3) -0.0695(2) 0.25995(12) 0.0647(8) Uani 1 1 d . . .
H5 H 0.4209 -0.1263 0.2758 0.078 Uiso 1 1 calc R . .
C6 C 0.3487(3) -0.0760(2) 0.21105(12) 0.0593(7) Uani 1 1 d . . .
H6 H 0.3483 -0.1357 0.1929 0.071 Uiso 1 1 calc R . .
C7 C 0.3066(2) 0.00894(18) 0.19005(10) 0.0467(6) Uani 1 1 d . . .
N8 N 0.34601(19) 0.19134(15) 0.28218(8) 0.0465(5) Uani 1 1 d . . .
N9 N 0.30851(19) 0.26735(15) 0.25196(8) 0.0474(5) Uani 1 1 d . . .
C10 C 0.3172(3) 0.3459(2) 0.28072(11) 0.0555(7) Uani 1 1 d . . .
C11 C 0.3605(3) 0.3212(2) 0.32884(12) 0.0665(8) Uani 1 1 d . . .
H11 H 0.3758 0.3647 0.3560 0.080 Uiso 1 1 calc R . .
C12 C 0.3761(3) 0.2235(2) 0.32898(10) 0.0588(7) Uani 1 1 d . . .
H12 H 0.4029 0.1851 0.3564 0.071 Uiso 1 1 calc R . .
C13 C 0.2839(4) 0.4433(2) 0.26076(14) 0.0780(10) Uani 1 1 d . . .
H13A H 0.2873 0.4425 0.2237 0.117 Uiso 1 1 calc R . .
H13B H 0.3369 0.4926 0.2738 0.117 Uiso 1 1 calc R . .
H13C H 0.2056 0.4588 0.2717 0.117 Uiso 1 1 calc R . .
N14 N 0.2612(2) 0.01518(14) 0.14135(8) 0.0496(5) Uani 1 1 d . . .
N15 N 0.22310(18) 0.10425(15) 0.12374(8) 0.0481(5) Uani 1 1 d . . .
C16 C 0.1832(2) 0.0869(2) 0.07738(11) 0.0554(6) Uani 1 1 d . . .
C17 C 0.1961(3) -0.0124(2) 0.06521(12) 0.0651(8) Uani 1 1 d . . .
H17 H 0.1751 -0.0430 0.0343 0.078 Uiso 1 1 calc R . .
C18 C 0.2441(3) -0.0554(2) 0.10594(11) 0.0625(7) Uani 1 1 d . . .
H18 H 0.2625 -0.1225 0.1093 0.075 Uiso 1 1 calc R . .
C19 C 0.1344(3) 0.1653(3) 0.04562(13) 0.0745(9) Uani 1 1 d . . .
H19A H 0.1018 0.2159 0.0674 0.112 Uiso 1 1 calc R . .
H19B H 0.0741 0.1384 0.0239 0.112 Uiso 1 1 calc R . .
H19C H 0.1951 0.1934 0.0245 0.112 Uiso 1 1 calc R . .
N20 N 0.19551(19) 0.34541(16) 0.13782(8) 0.0498(5) Uani 1 1 d . . .
C21 C 0.0858(3) 0.3740(2) 0.13931(12) 0.0590(7) Uani 1 1 d . . .
C22 C 0.0430(3) 0.4488(3) 0.11097(14) 0.0731(9) Uani 1 1 d . . .
H22 H -0.0351 0.4681 0.1132 0.088 Uiso 1 1 calc R . .
C23 C 0.1192(4) 0.4948(2) 0.07892(15) 0.0806(11) Uani 1 1 d . . .
H23 H 0.0925 0.5465 0.0582 0.097 Uiso 1 1 calc R . .
C24 C 0.2322(3) 0.4681(2) 0.07618(12) 0.0676(8) Uani 1 1 d . . .
H24 H 0.2842 0.4998 0.0540 0.081 Uiso 1 1 calc R . .
C25 C 0.2671(2) 0.39236(18) 0.10744(10) 0.0509(6) Uani 1 1 d . . .
N26 N 0.0195(2) 0.3159(2) 0.17237(10) 0.0621(6) Uani 1 1 d . . .
N27 N 0.07078(19) 0.2387(2) 0.19619(9) 0.0587(6) Uani 1 1 d . . .
C28 C -0.0099(3) 0.1982(3) 0.22432(12) 0.0682(9) Uani 1 1 d . . .
C29 C -0.1138(3) 0.2488(3) 0.21810(15) 0.0853(11) Uani 1 1 d . . .
H29 H -0.1851 0.2340 0.2338 0.102 Uiso 1 1 calc R . .
C30 C -0.0928(3) 0.3227(3) 0.18542(16) 0.0833(11) Uani 1 1 d . . .
H30 H -0.1463 0.3699 0.1739 0.100 Uiso 1 1 calc R . .
C31 C 0.0166(3) 0.1122(3) 0.25631(15) 0.0853(11) Uani 1 1 d . . .
H31A H 0.0365 0.0569 0.2346 0.128 Uiso 1 1 calc R . .
H31B H -0.0506 0.0957 0.2769 0.128 Uiso 1 1 calc R . .
H31C H 0.0815 0.1273 0.2786 0.128 Uiso 1 1 calc R . .
N32 N 0.3797(2) 0.35734(15) 0.11000(9) 0.0502(5) Uani 1 1 d . . .
N33 N 0.40171(18) 0.27782(16) 0.13976(8) 0.0463(5) Uani 1 1 d . . .
C34 C 0.5143(2) 0.2635(2) 0.13702(10) 0.0517(6) Uani 1 1 d . . .
C35 C 0.5644(3) 0.3337(2) 0.10554(12) 0.0628(8) Uani 1 1 d . . .
H35 H 0.6434 0.3394 0.0972 0.075 Uiso 1 1 calc R . .
C36 C 0.4778(3) 0.3919(2) 0.08927(11) 0.0612(7) Uani 1 1 d . . .
H36 H 0.4847 0.4466 0.0675 0.073 Uiso 1 1 calc R . .
C37 C 0.5704(3) 0.1824(3) 0.16529(13) 0.0645(8) Uani 1 1 d . . .
H37A H 0.5488 0.1859 0.2011 0.097 Uiso 1 1 calc R . .
H37B H 0.6540 0.1880 0.1621 0.097 Uiso 1 1 calc R . .
H37C H 0.5454 0.1199 0.1512 0.097 Uiso 1 1 calc R . .
B38 B 0.3219(3) 0.6514(2) 0.16710(13) 0.0535(7) Uani 1 1 d . . .
F39 F 0.21787(19) 0.6074(2) 0.17511(10) 0.1060(8) Uani 1 1 d . . .
F40 F 0.39471(17) 0.58374(15) 0.14633(9) 0.0889(6) Uani 1 1 d . . .
F41 F 0.3104(3) 0.72725(15) 0.13468(9) 0.1207(10) Uani 1 1 d . . .
F42 F 0.3655(2) 0.68534(16) 0.21225(8) 0.0882(6) Uani 1 1 d . . .
B43A B 0.2332(14) 0.0493(11) 0.4200(6) 0.086(11) Uiso 0.40 1 d PD A 1
F44A F 0.1941(6) 0.0805(5) 0.3730(2) 0.081(2) Uiso 0.40 1 d PD A 1
F45A F 0.2136(5) -0.0491(4) 0.4287(3) 0.086(2) Uiso 0.40 1 d PD A 1
F46A F 0.1752(8) 0.1146(6) 0.4510(3) 0.117(3) Uiso 0.40 1 d PD A 1
F47A F 0.3518(5) 0.0679(4) 0.4249(2) 0.0725(16) Uiso 0.40 1 d PD A 1
B43B B 0.2315(11) 0.0474(10) 0.4238(5) 0.054(7) Uiso 0.40 1 d PD B 2
F44B F 0.2107(6) 0.0503(7) 0.3716(2) 0.0626(18) Uiso 0.40 1 d PD B 2
F45B F 0.2347(6) -0.0389(4) 0.4462(2) 0.0781(17) Uiso 0.40 1 d PD B 2
F46B F 0.1349(6) 0.0924(6) 0.4473(3) 0.0720(18) Uiso 0.40 1 d PD B 2
F47B F 0.3317(6) 0.0977(6) 0.4360(2) 0.0873(19) Uiso 0.40 1 d PD B 2
B43C B 0.2344(12) 0.0661(11) 0.4245(5) 0.033(5) Uiso 0.20 1 d PD C 3
F44C F 0.2256(11) 0.0232(9) 0.3763(4) 0.081(5) Uiso 0.20 1 d PD C 3
F45C F 0.2841(15) 0.1543(10) 0.4310(6) 0.141(6) Uiso 0.20 1 d PD C 3
F46C F 0.1388(9) 0.0629(8) 0.4568(4) 0.066(3) Uiso 0.20 1 d PD C 3
F47C F 0.3087(14) -0.0022(12) 0.4509(6) 0.151(6) Uiso 0.20 1 d PD C 3
C48 C 0.8492(5) 0.0498(4) 0.1014(2) 0.1203(17) Uani 1 1 d . . .
H48A H 0.8951 0.0000 0.0842 0.180 Uiso 1 1 calc R . .
H48B H 0.7779 0.0206 0.1140 0.180 Uiso 1 1 calc R . .
H48C H 0.8929 0.0764 0.1299 0.180 Uiso 1 1 calc R . .
C49 C 0.8222(5) 0.1266(4) 0.0664(2) 0.1139(16) Uani 1 1 d . . .
N50 N 0.8012(5) 0.1851(4) 0.0386(3) 0.177(3) Uani 1 1 d . . .
C51 C 0.4623(4) 0.1275(3) 0.02058(15) 0.0836(11) Uani 1 1 d . . .
H51A H 0.5250 0.1612 0.0031 0.125 Uiso 1 1 calc R . .
H51B H 0.4211 0.1738 0.0422 0.125 Uiso 1 1 calc R . .
H51C H 0.4093 0.1001 -0.0044 0.125 Uiso 1 1 calc R . .
C52 C 0.5082(4) 0.0514(3) 0.05089(15) 0.0833(10) Uani 1 1 d . . .
N53 N 0.5440(5) -0.0084(3) 0.07494(18) 0.1341(18) Uani 1 1 d . . .
C54 C 0.4839(5) 0.7584(3) 0.03337(19) 0.1158(16) Uani 1 1 d . . .
H54A H 0.4424 0.8117 0.0168 0.174 Uiso 1 1 calc R . .
H54B H 0.5664 0.7659 0.0274 0.174 Uiso 1 1 calc R . .
H54C H 0.4687 0.7599 0.0699 0.174 Uiso 1 1 calc R . .
C55 C 0.4462(5) 0.6679(4) 0.01310(18) 0.1042(14) Uani 1 1 d . . .
N56 N 0.4184(6) 0.5954(4) -0.00196(19) 0.146(2) Uani 1 1 d . . .
C57 C -0.0072(6) 0.7558(4) 0.1224(2) 0.134(2) Uani 1 1 d . . .
H57A H -0.0086 0.7805 0.0876 0.201 Uiso 1 1 calc R . .
H57B H -0.0751 0.7153 0.1283 0.201 Uiso 1 1 calc R . .
H57C H 0.0623 0.7168 0.1275 0.201 Uiso 1 1 calc R . .
C58 C -0.0073(5) 0.8350(4) 0.1566(2) 0.1001(13) Uani 1 1 d . . .
N59 N -0.0022(6) 0.8969(4) 0.1839(2) 0.1488(19) Uani 1 1 d . . .

loop_
_atom_site_aniso_label
_atom_site_aniso_U_11
_atom_site_aniso_U_22
_atom_site_aniso_U_33
_atom_site_aniso_U_23
_atom_site_aniso_U_13
_atom_site_aniso_U_12
Fe1 0.04272(17) 0.04016(16) 0.04283(17) 0.00310(13) 0.00091(17) 0.00124(16)
N2 0.0450(10) 0.0386(10) 0.0436(11) 0.0022(9) 0.0018(9) -0.0032(9)
C3 0.0439(13) 0.0469(13) 0.0421(13) 0.0042(11) -0.0001(10) -0.0025(11)
C4 0.0640(17) 0.0551(16) 0.0532(16) 0.0082(13) -0.0099(14) 0.0001(13)
C5 0.085(2) 0.0454(15) 0.0638(18) 0.0130(13) -0.0075(15) 0.0092(14)
C6 0.0768(19) 0.0406(14) 0.0605(17) 0.0019(12) -0.0023(14) 0.0026(13)
C7 0.0503(13) 0.0412(12) 0.0486(15) 0.0007(11) 0.0016(11) -0.0001(11)
N8 0.0536(12) 0.0467(11) 0.0391(11) 0.0011(9) -0.0021(9) -0.0013(9)
N9 0.0550(12) 0.0396(10) 0.0475(11) -0.0005(9) 0.0015(9) 0.0016(10)
C10 0.0590(17) 0.0482(14) 0.0593(17) -0.0052(13) 0.0033(13) -0.0020(13)
C11 0.081(2) 0.0636(18) 0.0547(18) -0.0137(14) -0.0018(15) -0.0028(16)
C12 0.0656(17) 0.0654(17) 0.0453(15) -0.0035(14) -0.0075(12) 0.0000(15)
C13 0.106(3) 0.0461(15) 0.081(2) -0.0063(15) -0.0071(19) 0.0064(16)
N14 0.0617(13) 0.0397(9) 0.0473(11) -0.0023(8) -0.0022(11) -0.0026(11)
N15 0.0519(13) 0.0465(11) 0.0459(11) 0.0035(9) -0.0038(9) -0.0020(9)
C16 0.0553(15) 0.0617(16) 0.0491(15) -0.0002(13) -0.0029(13) -0.0057(13)
C17 0.079(2) 0.0666(18) 0.0496(17) -0.0100(14) -0.0066(15) -0.0111(16)
C18 0.0797(18) 0.0507(13) 0.0571(15) -0.0100(12) 0.0011(18) -0.0061(17)
C19 0.080(2) 0.085(2) 0.0580(18) 0.0034(17) -0.0147(16) 0.0024(18)
N20 0.0493(12) 0.0490(11) 0.0511(12) -0.0025(10) -0.0026(10) 0.0036(10)
C21 0.0543(17) 0.0635(17) 0.0593(17) -0.0111(14) -0.0093(14) 0.0112(13)
C22 0.068(2) 0.071(2) 0.080(2) -0.0057(18) -0.0193(18) 0.0223(17)
C23 0.102(3) 0.0572(18) 0.083(2) 0.0011(18) -0.027(2) 0.0142(19)
C24 0.094(3) 0.0472(13) 0.0619(17) 0.0035(12) -0.0143(18) -0.0001(17)
C25 0.0600(17) 0.0446(12) 0.0482(13) -0.0046(10) -0.0028(13) -0.0005(12)
N26 0.0438(12) 0.0795(16) 0.0632(15) -0.0082(13) -0.0026(11) 0.0086(11)
N27 0.0457(12) 0.0750(16) 0.0553(13) -0.0059(12) 0.0060(10) -0.0060(11)
C28 0.0526(17) 0.092(2) 0.0604(18) -0.0146(16) 0.0071(14) -0.0158(16)
C29 0.0538(18) 0.121(3) 0.082(2) -0.015(2) 0.0089(17) -0.005(2)
C30 0.0488(17) 0.118(3) 0.083(2) -0.019(2) -0.0019(17) 0.0179(18)
C31 0.078(2) 0.099(3) 0.079(2) 0.007(2) 0.0205(19) -0.022(2)
N32 0.0573(13) 0.0432(11) 0.0499(13) 0.0027(10) 0.0033(10) -0.0050(10)
N33 0.0467(11) 0.0459(10) 0.0463(11) -0.0023(10) 0.0022(9) -0.0008(10)
C34 0.0483(14) 0.0605(16) 0.0465(14) -0.0137(12) 0.0009(11) -0.0053(12)
C35 0.0593(17) 0.0708(19) 0.0585(17) -0.0110(15) 0.0146(14) -0.0132(15)
C36 0.0688(19) 0.0581(17) 0.0568(17) -0.0013(14) 0.0125(14) -0.0168(15)
C37 0.0497(15) 0.0780(19) 0.0659(19) 0.0009(15) -0.0009(13) 0.0084(14)
B38 0.0590(19) 0.0441(15) 0.0574(19) -0.0027(14) 0.0045(14) 0.0059(14)
F39 0.0774(14) 0.135(2) 0.1053(16) -0.0230(16) 0.0228(12) -0.0216(13)
F40 0.0703(12) 0.0824(13) 0.1139(17) -0.0388(12) -0.0060(11) 0.0176(10)
F41 0.215(3) 0.0614(11) 0.0856(14) 0.0130(11) -0.0114(17) 0.0128(16)
F42 0.1099(16) 0.0889(14) 0.0657(12) -0.0177(10) -0.0076(11) 0.0066(12)
C48 0.130(4) 0.120(4) 0.111(4) 0.020(3) 0.013(3) 0.034(3)
C49 0.099(3) 0.109(3) 0.133(4) 0.023(3) 0.016(3) 0.021(3)
N50 0.135(4) 0.154(4) 0.241(7) 0.091(5) 0.008(5) 0.024(4)
C51 0.097(3) 0.078(2) 0.075(2) -0.0069(19) -0.002(2) -0.011(2)
C52 0.100(3) 0.077(2) 0.073(2) 0.000(2) -0.013(2) -0.021(2)
N53 0.171(4) 0.105(3) 0.126(4) 0.018(3) -0.056(3) -0.018(3)
C54 0.169(5) 0.083(3) 0.095(3) -0.001(2) -0.008(3) 0.015(3)
C55 0.137(4) 0.098(3) 0.078(3) 0.012(3) 0.005(3) -0.018(3)
N56 0.196(5) 0.134(4) 0.108(3) 0.004(3) 0.013(3) -0.060(4)
C57 0.189(6) 0.095(3) 0.118(4) 0.001(3) -0.046(4) -0.006(4)
C58 0.111(3) 0.092(3) 0.098(3) 0.011(3) -0.017(3) 0.006(3)
N59 0.193(5) 0.126(4) 0.128(4) -0.009(3) -0.002(4) 0.034(4)

loop_
_atom_type_symbol
_atom_type_description
_atom_type_scat_dispersion_real
_atom_type_scat_dispersion_imag
_atom_type_scat_source
C C 0.0033 0.0016 'International Tables Vol C Tables 4.2.6.8 and 6.1.1.4'
H H 0.0000 0.0000 'International Tables Vol C Tables 4.2.6.8 and 6.1.1.4'
N N 0.0061 0.0033 'International Tables Vol C Tables 4.2.6.8 and 6.1.1.4'
Fe Fe 0.3463 0.8444 'International Tables Vol C Tables 4.2.6.8 and 6.1.1.4'
B B 0.0013 0.0007 'International Tables Vol C Tables 4.2.6.8 and 6.1.1.4'
F F 0.0171 0.0103 'International Tables Vol C Tables 4.2.6.8 and 6.1.1.4'

loop_
_geom_angle_atom_site_label_1
_geom_angle_atom_site_label_2
_geom_angle_atom_site_label_3
_geom_angle
_geom_angle_site_symmetry_1
_geom_angle_site_symmetry_3
_geom_angle_publ_flag
N2 Fe1 N20 176.52(8) . . ?
N2 Fe1 N9 74.69(8) . . ?
N20 Fe1 N9 108.39(8) . . ?
N2 Fe1 N27 107.49(9) . . ?
N20 Fe1 N27 74.18(10) . . ?
N9 Fe1 N27 94.23(9) . . ?
N2 Fe1 N33 104.57(8) . . ?
N20 Fe1 N33 73.83(8) . . ?
N9 Fe1 N33 93.67(8) . . ?
N27 Fe1 N33 147.94(9) . . ?
N2 Fe1 N15 74.37(8) . . ?
N20 Fe1 N15 102.55(8) . . ?
N9 Fe1 N15 149.06(8) . . ?
N27 Fe1 N15 94.81(9) . . ?
N33 Fe1 N15 94.19(8) . . ?
C7 N2 C3 119.0(2) . . ?
C7 N2 Fe1 120.64(17) . . ?
C3 N2 Fe1 120.32(16) . . ?
N2 C3 C4 122.6(2) . . ?
N2 C3 N8 112.7(2) . . ?
C4 C3 N8 124.6(2) . . ?
C3 C4 C5 117.2(3) . . ?
C3 C4 H4 121.4 . . ?
C5 C4 H4 121.4 . . ?
C4 C5 C6 121.6(3) . . ?
C4 C5 H5 119.2 . . ?
C6 C5 H5 119.2 . . ?
C7 C6 C5 116.5(3) . . ?
C7 C6 H6 121.7 . . ?
C5 C6 H6 121.7 . . ?
N2 C7 C6 123.0(2) . . ?
N2 C7 N14 113.2(2) . . ?
C6 C7 N14 123.8(2) . . ?
C12 N8 N9 111.1(2) . . ?
C12 N8 C3 130.2(2) . . ?
N9 N8 C3 118.7(2) . . ?
C10 N9 N8 105.1(2) . . ?
C10 N9 Fe1 141.36(19) . . ?
N8 N9 Fe1 113.46(14) . . ?
N9 C10 C11 110.4(2) . . ?
N9 C10 C13 120.7(3) . . ?
C11 C10 C13 129.0(3) . . ?
C12 C11 C10 106.8(3) . . ?
C12 C11 H11 126.6 . . ?
C10 C11 H11 126.6 . . ?
C11 C12 N8 106.6(3) . . ?
C11 C12 H12 126.7 . . ?
N8 C12 H12 126.7 . . ?
C10 C13 H13A 109.5 . . ?
C10 C13 H13B 109.5 . . ?
H13A C13 H13B 109.5 . . ?
C10 C13 H13C 109.5 . . ?
H13A C13 H13C 109.5 . . ?
H13B C13 H13C 109.5 . . ?
C18 N14 N15 110.7(2) . . ?
C18 N14 C7 130.2(2) . . ?
N15 N14 C7 119.12(19) . . ?
C16 N15 N14 105.2(2) . . ?
C16 N15 Fe1 142.16(19) . . ?
N14 N15 Fe1 112.60(15) . . ?
N15 C16 C17 110.2(3) . . ?
N15 C16 C19 121.7(3) . . ?
C17 C16 C19 128.1(3) . . ?
C18 C17 C16 106.7(3) . . ?
C18 C17 H17 126.6 . . ?
C16 C17 H17 126.6 . . ?
C17 C18 N14 107.2(3) . . ?
C17 C18 H18 126.4 . . ?
N14 C18 H18 126.4 . . ?
C16 C19 H19A 109.5 . . ?
C16 C19 H19B 109.5 . . ?
H19A C19 H19B 109.5 . . ?
C16 C19 H19C 109.5 . . ?
H19A C19 H19C 109.5 . . ?
H19B C19 H19C 109.5 . . ?
C25 N20 C21 118.5(2) . . ?
C25 N20 Fe1 120.55(18) . . ?
C21 N20 Fe1 120.8(2) . . ?
N20 C21 C22 123.6(3) . . ?
N20 C21 N26 112.0(3) . . ?
C22 C21 N26 124.4(3) . . ?
C21 C22 C23 116.5(3) . . ?
C21 C22 H22 121.8 . . ?
C23 C22 H22 121.8 . . ?
C24 C23 C22 121.9(3) . . ?
C24 C23 H23 119.0 . . ?
C22 C23 H23 119.0 . . ?
C23 C24 C25 116.9(3) . . ?
C23 C24 H24 121.6 . . ?
C25 C24 H24 121.6 . . ?
N20 C25 C24 122.7(3) . . ?
N20 C25 N32 113.2(2) . . ?
C24 C25 N32 124.2(3) . . ?
C30 N26 N27 110.9(3) . . ?
C30 N26 C21 130.2(3) . . ?
N27 N26 C21 118.9(2) . . ?
C28 N27 N26 105.9(3) . . ?
C28 N27 Fe1 140.0(2) . . ?
N26 N27 Fe1 114.03(18) . . ?
N27 C28 C29 109.8(3) . . ?
N27 C28 C31 120.5(3) . . ?
C29 C28 C31 129.7(3) . . ?
C30 C29 C28 106.8(3) . . ?
C30 C29 H29 126.6 . . ?
C28 C29 H29 126.6 . . ?
C29 C30 N26 106.5(3) . . ?
C29 C30 H30 126.7 . . ?
N26 C30 H30 126.7 . . ?
C28 C31 H31A 109.5 . . ?
C28 C31 H31B 109.5 . . ?
H31A C31 H31B 109.5 . . ?
C28 C31 H31C 109.5 . . ?
H31A C31 H31C 109.5 . . ?
H31B C31 H31C 109.5 . . ?
C36 N32 N33 110.7(2) . . ?
C36 N32 C25 130.6(2) . . ?
N33 N32 C25 118.6(2) . . ?
C34 N33 N32 105.8(2) . . ?
C34 N33 Fe1 140.5(2) . . ?
N32 N33 Fe1 113.62(15) . . ?
N33 C34 C35 110.0(3) . . ?
N33 C34 C37 121.1(3) . . ?
C35 C34 C37 128.9(3) . . ?
C36 C35 C34 106.5(3) . . ?
C36 C35 H35 126.7 . . ?
C34 C35 H35 126.7 . . ?
N32 C36 C35 107.0(3) . . ?
N32 C36 H36 126.5 . . ?
C35 C36 H36 126.5 . . ?
C34 C37 H37A 109.5 . . ?
C34 C37 H37B 109.5 . . ?
H37A C37 H37B 109.5 . . ?
C34 C37 H37C 109.5 . . ?
H37A C37 H37C 109.5 . . ?
H37B C37 H37C 109.5 . . ?
F41 B38 F39 110.5(3) . . ?
F41 B38 F40 109.2(3) . . ?
F39 B38 F40 108.0(3) . . ?
F41 B38 F42 108.8(3) . . ?
F39 B38 F42 110.0(3) . . ?
F40 B38 F42 110.3(3) . . ?
F44A B43A F46A 99.7(11) . . ?
F44A B43A F45A 113.2(12) . . ?
F46A B43A F45A 116.8(12) . . ?
F44A B43A F47A 110.2(11) . . ?
F46A B43A F47A 107.8(12) . . ?
F45A B43A F47A 108.7(11) . . ?
F45B B43B F47B 108.5(9) . . ?
F45B B43B F44B 117.9(11) . . ?
F47B B43B F44B 111.0(10) . . ?
F45B B43B F46B 102.5(10) . . ?
F47B B43B F46B 110.2(10) . . ?
F44B B43B F46B 106.3(9) . . ?
F45C B43C F46C 106.9(12) . . ?
F45C B43C F44C 121.5(13) . . ?
F46C B43C F44C 118.6(12) . . ?
F45C B43C F47C 105.2(12) . . ?
F46C B43C F47C 99.2(11) . . ?
F44C B43C F47C 101.9(11) . . ?
C49 C48 H48A 109.5 . . ?
C49 C48 H48B 109.5 . . ?
H48A C48 H48B 109.5 . . ?
C49 C48 H48C 109.5 . . ?
H48A C48 H48C 109.5 . . ?
H48B C48 H48C 109.5 . . ?
N50 C49 C48 178.9(7) . . ?
C52 C51 H51A 109.5 . . ?
C52 C51 H51B 109.5 . . ?
H51A C51 H51B 109.5 . . ?
C52 C51 H51C 109.5 . . ?
H51A C51 H51C 109.5 . . ?
H51B C51 H51C 109.5 . . ?
N53 C52 C51 179.7(6) . . ?
C55 C54 H54A 109.5 . . ?
C55 C54 H54B 109.5 . . ?
H54A C54 H54B 109.5 . . ?
C55 C54 H54C 109.5 . . ?
H54A C54 H54C 109.5 . . ?
H54B C54 H54C 109.5 . . ?
N56 C55 C54 178.1(7) . . ?
C58 C57 H57A 109.5 . . ?
C58 C57 H57B 109.5 . . ?
H57A C57 H57B 109.5 . . ?
C58 C57 H57C 109.5 . . ?
H57A C57 H57C 109.5 . . ?
H57B C57 H57C 109.5 . . ?
N59 C58 C57 176.9(7) . . ?

loop_
_geom_bond_atom_site_label_1
_geom_bond_atom_site_label_2
_geom_bond_distance
_geom_bond_site_symmetry_2
_geom_bond_publ_flag
Fe1 N2 2.102(2) . ?
Fe1 N20 2.112(2) . ?
Fe1 N9 2.155(2) . ?
Fe1 N27 2.160(2) . ?
Fe1 N33 2.177(2) . ?
Fe1 N15 2.184(2) . ?
N2 C7 1.333(3) . ?
N2 C3 1.342(3) . ?
C3 C4 1.373(4) . ?
C3 N8 1.398(3) . ?
C4 C5 1.380(4) . ?
C4 H4 0.9500 . ?
C5 C6 1.387(4) . ?
C5 H5 0.9500 . ?
C6 C7 1.382(4) . ?
C6 H6 0.9500 . ?
C7 N14 1.394(3) . ?
N8 C12 1.359(3) . ?
N8 N9 1.386(3) . ?
N9 C10 1.324(3) . ?
C10 C11 1.409(5) . ?
C10 C13 1.490(4) . ?
C11 C12 1.355(5) . ?
C11 H11 0.9500 . ?
C12 H12 0.9500 . ?
C13 H13A 0.9800 . ?
C13 H13B 0.9800 . ?
C13 H13C 0.9800 . ?
N14 C18 1.363(3) . ?
N14 N15 1.383(3) . ?
N15 C16 1.331(4) . ?
C16 C17 1.410(4) . ?
C16 C19 1.479(4) . ?
C17 C18 1.349(4) . ?
C17 H17 0.9500 . ?
C18 H18 0.9500 . ?
C19 H19A 0.9800 . ?
C19 H19B 0.9800 . ?
C19 H19C 0.9800 . ?
N20 C25 1.326(4) . ?
N20 C21 1.338(4) . ?
C21 C22 1.366(5) . ?
C21 N26 1.412(4) . ?
C22 C23 1.380(6) . ?
C22 H22 0.9500 . ?
C23 C24 1.368(6) . ?
C23 H23 0.9500 . ?
C24 C25 1.390(4) . ?
C24 H24 0.9500 . ?
C25 N32 1.398(4) . ?
N26 C30 1.357(4) . ?
N26 N27 1.371(4) . ?
N27 C28 1.321(4) . ?
C28 C29 1.406(5) . ?
C28 C31 1.486(5) . ?
C29 C30 1.355(6) . ?
C29 H29 0.9500 . ?
C30 H30 0.9500 . ?
C31 H31A 0.9800 . ?
C31 H31B 0.9800 . ?
C31 H31C 0.9800 . ?
N32 C36 1.354(4) . ?
N32 N33 1.371(3) . ?
N33 C34 1.328(3) . ?
C34 C35 1.401(4) . ?
C34 C37 1.493(4) . ?
C35 C36 1.358(5) . ?
C35 H35 0.9500 . ?
C36 H36 0.9500 . ?
C37 H37A 0.9800 . ?
C37 H37B 0.9800 . ?
C37 H37C 0.9800 . ?
B38 F41 1.356(4) . ?
B38 F39 1.371(4) . ?
B38 F40 1.373(4) . ?
B38 F42 1.378(4) . ?
B43A F44A 1.390(15) . ?
B43A F46A 1.390(16) . ?
B43A F45A 1.392(15) . ?
B43A F47A 1.411(15) . ?
B43B F45B 1.327(13) . ?
B43B F47B 1.395(13) . ?
B43B F44B 1.400(13) . ?
B43B F46B 1.426(13) . ?
B43C F45C 1.355(15) . ?
B43C F46C 1.404(14) . ?
B43C F44C 1.406(14) . ?
B43C F47C 1.455(16) . ?
C48 C49 1.439(7) . ?
C48 H48A 0.9800 . ?
C48 H48B 0.9800 . ?
C48 H48C 0.9800 . ?
C49 N50 1.117(7) . ?
C51 C52 1.421(6) . ?
C51 H51A 0.9800 . ?
C51 H51B 0.9800 . ?
C51 H51C 0.9800 . ?
C52 N53 1.120(5) . ?
C54 C55 1.424(7) . ?
C54 H54A 0.9800 . ?
C54 H54B 0.9800 . ?
C54 H54C 0.9800 . ?
C55 N56 1.122(6) . ?
C57 C58 1.415(7) . ?
C57 H57A 0.9800 . ?
C57 H57B 0.9800 . ?
C57 H57C 0.9800 . ?
C58 N59 1.118(6) . ?
